data_4309543
loop_
_publ_author_name
'Anastasios J. Tasiopoulos'
'Wolfgang Wernsdorfer'
'Khalil A. Abboud'
'George Christou'

_publ_section_title
;
[Mn12O12(OMe)2(O2CPh)16(H2O)2]2- Single-Molecule Magnets and Other Manganese
Compounds from a Reductive Aggregation Procedure
;
_journal_name_full 'Inorganic Chemistry'
_journal_page_first 6324
_journal_page_last 6338
_journal_paper_doi 10.1021/ic050868w
_journal_volume 44
_journal_year 2005
_chemical_formula_sum 'C15 H13 Mn O5'
_chemical_formula_weight 328.19
_chemical_name_systematic
; 
 ? 
;
_space_group_IT_number 2
_symmetry_cell_setting triclinic
_symmetry_space_group_name_Hall '-P 1'
_symmetry_space_group_name_H-M 'P -1'
_atom_sites_solution_hydrogens geom
_atom_sites_solution_primary direct
_atom_sites_solution_secondary difmap
_audit_creation_method SHELXL-97
_cell_angle_alpha 89.490(2)
_cell_angle_beta 79.478(2)
_cell_angle_gamma 86.150(2)
_cell_formula_units_Z 2
_cell_length_a 6.7757(9)
_cell_length_b 10.0737(13)
_cell_length_c 11.3144(14)
_cell_measurement_reflns_used 21
_cell_measurement_temperature 173(2)
_cell_measurement_theta_max 28.0
_cell_measurement_theta_min 2.0
_cell_volume 757.58(17)
_computing_cell_refinement 'Bruker SMART & SAINT (Bruker 1998)'
_computing_data_collection 'Bruker SMART (Bruker 1998)'
_computing_data_reduction 'Bruker SHELXTL (Bruker 2000)'
_computing_molecular_graphics 'Bruker SHELXTL'
_computing_publication_material 'Bruker SHELXTL'
_computing_structure_refinement 'Bruker SHELXTL'
_computing_structure_solution 'Bruker SHELXTL'
_diffrn_ambient_temperature 173(2)
_diffrn_measured_fraction_theta_full 0.958
_diffrn_measured_fraction_theta_max 0.958
_diffrn_measurement_device_type 'SMART CCD area detector'
_diffrn_measurement_method '\w scans'
_diffrn_radiation_monochromator graphite
_diffrn_radiation_source 'normal-focus sealed tube'
_diffrn_radiation_type MoK\a
_diffrn_radiation_wavelength 0.71073
_diffrn_reflns_av_R_equivalents 0.0598
_diffrn_reflns_av_sigmaI/netI 0.1063
_diffrn_reflns_limit_h_max 8
_diffrn_reflns_limit_h_min -8
_diffrn_reflns_limit_k_max 12
_diffrn_reflns_limit_k_min -12
_diffrn_reflns_limit_l_max 14
_diffrn_reflns_limit_l_min -13
_diffrn_reflns_number 5025
_diffrn_reflns_theta_full 27.50
_diffrn_reflns_theta_max 27.50
_diffrn_reflns_theta_min 1.83
_diffrn_standards_decay_% 0
_diffrn_standards_number 0
_exptl_absorpt_coefficient_mu 0.888
_exptl_absorpt_correction_T_max 0.9841
_exptl_absorpt_correction_T_min 0.9179
_exptl_absorpt_correction_type integration
_exptl_absorpt_process_details 'based on measured indexed crystal faces, SHELXTL (Bruker 1998)'
_exptl_crystal_colour brown
_exptl_crystal_density_diffrn 1.439
_exptl_crystal_density_meas 0
_exptl_crystal_density_method 'not measured'
_exptl_crystal_description needles
_exptl_crystal_F_000 336
_exptl_crystal_size_max 0.23
_exptl_crystal_size_mid 0.05
_exptl_crystal_size_min 0.02
_refine_diff_density_max 0.626
_refine_diff_density_min -0.668
_refine_diff_density_rms 0.091
_refine_ls_extinction_method none
_refine_ls_goodness_of_fit_ref 0.991
_refine_ls_hydrogen_treatment mixed
_refine_ls_matrix_type full
_refine_ls_number_parameters 194
_refine_ls_number_reflns 3338
_refine_ls_number_restraints 0
_refine_ls_restrained_S_all 0.991
_refine_ls_R_factor_all 0.1090
_refine_ls_R_factor_gt 0.0545
_refine_ls_shift/su_max 0.001
_refine_ls_shift/su_mean 0.000
_refine_ls_structure_factor_coef Fsqd
_refine_ls_weighting_details 'calc w=1/[\s^2^(Fo^2^)+(0.0537P)^2^] where P=(Fo^2^+2Fc^2^)/3'
_refine_ls_weighting_scheme calc
_refine_ls_wR_factor_gt 0.1085
_refine_ls_wR_factor_ref 0.1297
_reflns_number_gt 2054
_reflns_number_total 3338
_reflns_threshold_expression 'I > 2\s(I)'
_cod_data_source_file ic050868wsi20050531_023714_3.cif
_cod_data_source_block ts62
_cod_depositor_comments
;
The following automatic conversions were performed:
'_symmetry_cell_setting' value 'Triclinic' changed to 'triclinic'
according to '/home/saulius/struct/CIF-dictionaries/cif_core.dic'
dictionary named 'cif_core.dic' version 2.4.1 from 2010-06-29.

Automatic conversion script
Id: cif_fix_enum 1527 2010-12-29 10:47:43Z saulius 
;
_cod_database_code 4309543

loop_
_symmetry_equiv_pos_as_xyz
'x, y, z'
'-x, -y, -z'

loop_
_atom_site_label
_atom_site_type_symbol
_atom_site_fract_x
_atom_site_fract_y
_atom_site_fract_z
_atom_site_U_iso_or_equiv
_atom_site_adp_type
_atom_site_occupancy
_atom_site_symmetry_multiplicity
_atom_site_calc_flag
_atom_site_refinement_flags
_atom_site_disorder_assembly
_atom_site_disorder_group
Mn1 Mn 0.0000 0.0000 0.0000 0.0198(2) Uani 1 2 d S . .
Mn2 Mn 0.5000 0.0000 0.0000 0.0195(2) Uani 1 2 d S . .
O1 O 0.4545(4) 0.1475(3) -0.1041(2) 0.0255(7) Uani 1 1 d . . .
O2 O 0.1197(4) 0.1873(3) -0.0613(3) 0.0267(7) Uani 1 1 d . . .
O3 O 0.0064(4) 0.0389(3) 0.1658(2) 0.0253(6) Uani 1 1 d . . .
O4 O 0.3219(4) 0.0988(3) 0.1553(2) 0.0263(7) Uani 1 1 d . . .
O5 O 0.2668(4) -0.0868(3) -0.0273(2) 0.0224(6) Uani 1 1 d . . .
C1 C 0.2893(6) 0.2161(4) -0.1110(4) 0.0230(9) Uani 1 1 d . . .
C2 C 0.3143(6) 0.3366(4) -0.1885(4) 0.0223(9) Uani 1 1 d . . .
C3 C 0.5016(7) 0.3684(4) -0.2477(4) 0.0329(10) Uani 1 1 d . . .
H3A H 0.6178 0.3148 -0.2369 0.040 Uiso 1 1 calc R . .
C4 C 0.5214(7) 0.4773(5) -0.3225(4) 0.0403(12) Uani 1 1 d . . .
H4A H 0.6510 0.4976 -0.3635 0.048 Uiso 1 1 calc R . .
C5 C 0.3552(8) 0.5568(5) -0.3385(4) 0.0448(13) Uani 1 1 d . . .
H5A H 0.3696 0.6308 -0.3912 0.054 Uiso 1 1 calc R . .
C6 C 0.1668(7) 0.5282(5) -0.2769(4) 0.0393(12) Uani 1 1 d . . .
H6A H 0.0517 0.5837 -0.2863 0.047 Uiso 1 1 calc R . .
C7 C 0.1456(7) 0.4188(4) -0.2019(4) 0.0318(10) Uani 1 1 d . . .
H7A H 0.0163 0.3997 -0.1594 0.038 Uiso 1 1 calc R . .
C8 C 0.1468(6) 0.0875(4) 0.2105(4) 0.0218(9) Uani 1 1 d . . .
C9 C 0.0898(6) 0.1336(4) 0.3377(4) 0.0232(9) Uani 1 1 d . . .
C10 C 0.2319(7) 0.1884(4) 0.3939(4) 0.0316(10) Uani 1 1 d . . .
H10A H 0.3641 0.1974 0.3502 0.038 Uiso 1 1 calc R . .
C11 C 0.1836(7) 0.2298(5) 0.5116(4) 0.0404(12) Uani 1 1 d . . .
H11A H 0.2820 0.2665 0.5493 0.048 Uiso 1 1 calc R . .
C12 C -0.0095(7) 0.2177(5) 0.5749(4) 0.0390(12) Uani 1 1 d . . .
H12A H -0.0437 0.2460 0.6564 0.047 Uiso 1 1 calc R . .
C13 C -0.1530(7) 0.1645(5) 0.5200(4) 0.0337(11) Uani 1 1 d . . .
H13A H -0.2856 0.1572 0.5635 0.040 Uiso 1 1 calc R . .
C14 C -0.1039(6) 0.1224(4) 0.4027(4) 0.0285(10) Uani 1 1 d . . .
H14A H -0.2026 0.0853 0.3655 0.034 Uiso 1 1 calc R . .
C15 C 0.2950(6) -0.2203(4) -0.0758(5) 0.0364(11) Uani 1 1 d . . .
H15A H 0.1651 -0.2605 -0.0640 0.055 Uiso 0.50 1 calc PR A 1
H15B H 0.3876 -0.2736 -0.0343 0.055 Uiso 0.50 1 calc PR A 1
H15C H 0.3513 -0.2173 -0.1618 0.055 Uiso 0.50 1 calc PR A 1
H15F H 0.2545 -0.2838 -0.0112 0.055 Uiso 0.50 1 calc PR A 2
H15D H 0.4370 -0.2396 -0.1112 0.055 Uiso 0.50 1 calc PR A 2
H15E H 0.2125 -0.2280 -0.1378 0.055 Uiso 0.50 1 calc PR A 2

loop_
_atom_site_aniso_label
_atom_site_aniso_U_11
_atom_site_aniso_U_22
_atom_site_aniso_U_33
_atom_site_aniso_U_23
_atom_site_aniso_U_13
_atom_site_aniso_U_12
Mn1 0.0110(4) 0.0259(6) 0.0236(5) 0.0003(4) -0.0058(4) -0.0025(4)
Mn2 0.0105(4) 0.0246(5) 0.0248(5) 0.0028(4) -0.0059(4) -0.0029(4)
O1 0.0140(13) 0.0317(17) 0.0309(16) 0.0092(13) -0.0035(12) -0.0041(12)
O2 0.0170(14) 0.0259(16) 0.0376(18) 0.0046(13) -0.0055(13) -0.0038(12)
O3 0.0147(13) 0.0374(18) 0.0250(15) -0.0025(13) -0.0063(12) -0.0039(12)
O4 0.0152(14) 0.0339(17) 0.0296(16) -0.0045(13) -0.0028(12) -0.0033(12)
O5 0.0122(13) 0.0228(15) 0.0332(16) -0.0016(12) -0.0054(11) -0.0036(11)
C1 0.018(2) 0.026(2) 0.026(2) -0.0004(17) -0.0050(17) -0.0038(17)
C2 0.021(2) 0.022(2) 0.025(2) -0.0001(17) -0.0074(17) -0.0028(16)
C3 0.028(2) 0.031(3) 0.038(3) 0.003(2) -0.002(2) -0.0016(19)
C4 0.040(3) 0.036(3) 0.042(3) 0.015(2) 0.001(2) -0.011(2)
C5 0.061(3) 0.031(3) 0.044(3) 0.014(2) -0.013(3) -0.008(3)
C6 0.043(3) 0.028(3) 0.050(3) 0.007(2) -0.021(2) 0.005(2)
C7 0.027(2) 0.030(3) 0.041(3) 0.001(2) -0.011(2) -0.0031(19)
C8 0.020(2) 0.020(2) 0.026(2) 0.0032(17) -0.0065(17) -0.0035(16)
C9 0.023(2) 0.024(2) 0.024(2) 0.0036(17) -0.0072(17) -0.0035(17)
C10 0.028(2) 0.034(3) 0.034(3) -0.001(2) -0.0044(19) -0.0105(19)
C11 0.038(3) 0.053(3) 0.034(3) -0.010(2) -0.011(2) -0.016(2)
C12 0.042(3) 0.048(3) 0.026(3) -0.012(2) -0.003(2) -0.005(2)
C13 0.029(2) 0.042(3) 0.027(2) 0.000(2) 0.0023(19) 0.000(2)
C14 0.024(2) 0.030(2) 0.032(2) -0.0013(19) -0.0096(19) -0.0013(18)
C15 0.017(2) 0.031(3) 0.062(3) -0.013(2) -0.008(2) -0.0029(18)

loop_
_atom_type_symbol
_atom_type_description
_atom_type_scat_dispersion_real
_atom_type_scat_dispersion_imag
_atom_type_scat_source
C C 0.0033 0.0016 'International Tables Vol C Tables 4.2.6.8 and 6.1.1.4'
H H 0.0000 0.0000 'International Tables Vol C Tables 4.2.6.8 and 6.1.1.4'
O O 0.0106 0.0060 'International Tables Vol C Tables 4.2.6.8 and 6.1.1.4'
Mn Mn 0.3368 0.7283 'International Tables Vol C Tables 4.2.6.8 and 6.1.1.4'

loop_
_geom_angle_atom_site_label_1
_geom_angle_atom_site_label_2
_geom_angle_atom_site_label_3
_geom_angle
_geom_angle_site_symmetry_1
_geom_angle_site_symmetry_3
_geom_angle_publ_flag
O5 Mn1 O5 180.00(17) 2 . ?
O5 Mn1 O3 93.06(11) 2 2 ?
O5 Mn1 O3 86.94(11) . 2 ?
O5 Mn1 O3 86.94(11) 2 . ?
O5 Mn1 O3 93.06(11) . . ?
O3 Mn1 O3 180.0 2 . ?
O5 Mn1 O2 89.13(10) 2 . ?
O5 Mn1 O2 90.87(10) . . ?
O3 Mn1 O2 87.28(11) 2 . ?
O3 Mn1 O2 92.72(11) . . ?
O5 Mn1 O2 90.87(10) 2 2 ?
O5 Mn1 O2 89.13(10) . 2 ?
O3 Mn1 O2 92.72(11) 2 2 ?
O3 Mn1 O2 87.28(11) . 2 ?
O2 Mn1 O2 180.00(15) . 2 ?
O5 Mn2 O5 180.0(2) . 2_655 ?
O5 Mn2 O1 93.47(11) . . ?
O5 Mn2 O1 86.53(11) 2_655 . ?
O5 Mn2 O1 86.53(11) . 2_655 ?
O5 Mn2 O1 93.47(11) 2_655 2_655 ?
O1 Mn2 O1 180.00(16) . 2_655 ?
O5 Mn2 O4 89.96(11) . . ?
O5 Mn2 O4 90.04(11) 2_655 . ?
O1 Mn2 O4 92.58(11) . . ?
O1 Mn2 O4 87.42(11) 2_655 . ?
O5 Mn2 O4 90.04(11) . 2_655 ?
O5 Mn2 O4 89.96(11) 2_655 2_655 ?
O1 Mn2 O4 87.42(11) . 2_655 ?
O1 Mn2 O4 92.58(11) 2_655 2_655 ?
O4 Mn2 O4 180.0(2) . 2_655 ?
C1 O1 Mn2 129.2(2) . . ?
C1 O2 Mn1 132.1(3) . . ?
C8 O3 Mn1 128.8(3) . . ?
C8 O4 Mn2 133.0(3) . . ?
C15 O5 Mn1 118.6(2) . . ?
C15 O5 Mn2 118.5(2) . . ?
Mn1 O5 Mn2 122.82(14) . . ?
O2 C1 O1 125.1(4) . . ?
O2 C1 C2 120.2(4) . . ?
O1 C1 C2 114.7(3) . . ?
C3 C2 C7 119.2(4) . . ?
C3 C2 C1 121.1(4) . . ?
C7 C2 C1 119.7(4) . . ?
C4 C3 C2 120.4(4) . . ?
C4 C3 H3A 119.8 . . ?
C2 C3 H3A 119.8 . . ?
C5 C4 C3 120.7(4) . . ?
C5 C4 H4A 119.7 . . ?
C3 C4 H4A 119.7 . . ?
C4 C5 C6 119.5(4) . . ?
C4 C5 H5A 120.3 . . ?
C6 C5 H5A 120.3 . . ?
C7 C6 C5 120.2(4) . . ?
C7 C6 H6A 119.9 . . ?
C5 C6 H6A 119.9 . . ?
C6 C7 C2 120.0(4) . . ?
C6 C7 H7A 120.0 . . ?
C2 C7 H7A 120.0 . . ?
O4 C8 O3 124.8(4) . . ?
O4 C8 C9 119.5(3) . . ?
O3 C8 C9 115.7(3) . . ?
C10 C9 C14 118.8(4) . . ?
C10 C9 C8 119.9(4) . . ?
C14 C9 C8 121.3(4) . . ?
C11 C10 C9 120.9(4) . . ?
C11 C10 H10A 119.6 . . ?
C9 C10 H10A 119.6 . . ?
C10 C11 C12 119.5(4) . . ?
C10 C11 H11A 120.2 . . ?
C12 C11 H11A 120.2 . . ?
C13 C12 C11 120.3(4) . . ?
C13 C12 H12A 119.9 . . ?
C11 C12 H12A 119.9 . . ?
C14 C13 C12 120.1(4) . . ?
C14 C13 H13A 120.0 . . ?
C12 C13 H13A 120.0 . . ?
C13 C14 C9 120.4(4) . . ?
C13 C14 H14A 119.8 . . ?
C9 C14 H14A 119.8 . . ?
O5 C15 H15A 109.5 . . ?
O5 C15 H15B 109.5 . . ?
O5 C15 H15C 109.5 . . ?
O5 C15 H15F 109.5 . . ?
H15A C15 H15F 57.5 . . ?
H15B C15 H15F 55.0 . . ?
H15C C15 H15F 141.0 . . ?
O5 C15 H15D 109.5 . . ?
H15A C15 H15D 141.0 . . ?
H15B C15 H15D 57.5 . . ?
H15C C15 H15D 55.0 . . ?
H15F C15 H15D 109.5 . . ?
O5 C15 H15E 109.5 . . ?
H15A C15 H15E 55.0 . . ?
H15B C15 H15E 141.0 . . ?
H15C C15 H15E 57.5 . . ?
H15F C15 H15E 109.5 . . ?
H15D C15 H15E 109.5 . . ?

loop_
_geom_bond_atom_site_label_1
_geom_bond_atom_site_label_2
_geom_bond_distance
_geom_bond_site_symmetry_2
_geom_bond_publ_flag
Mn1 O5 1.928(3) 2 ?
Mn1 O5 1.928(3) . ?
Mn1 O3 1.928(3) 2 ?
Mn1 O3 1.928(3) . ?
Mn1 O2 2.162(3) . ?
Mn1 O2 2.162(3) 2 ?
Mn2 O5 1.931(2) . ?
Mn2 O5 1.931(2) 2_655 ?
Mn2 O1 1.932(3) . ?
Mn2 O1 1.932(3) 2_655 ?
Mn2 O4 2.152(3) . ?
Mn2 O4 2.152(3) 2_655 ?
O1 C1 1.289(4) . ?
O2 C1 1.236(4) . ?
O3 C8 1.282(4) . ?
O4 C8 1.248(4) . ?
O5 C15 1.444(5) . ?
C1 C2 1.492(5) . ?
C2 C3 1.379(6) . ?
C2 C7 1.395(5) . ?
C3 C4 1.378(6) . ?
C3 H3A 0.9500 . ?
C4 C5 1.376(7) . ?
C4 H4A 0.9500 . ?
C5 C6 1.385(7) . ?
C5 H5A 0.9500 . ?
C6 C7 1.384(6) . ?
C6 H6A 0.9500 . ?
C7 H7A 0.9500 . ?
C8 C9 1.489(6) . ?
C9 C10 1.392(5) . ?
C9 C14 1.394(5) . ?
C10 C11 1.374(6) . ?
C10 H10A 0.9500 . ?
C11 C12 1.385(6) . ?
C11 H11A 0.9500 . ?
C12 C13 1.383(6) . ?
C12 H12A 0.9500 . ?
C13 C14 1.372(6) . ?
C13 H13A 0.9500 . ?
C14 H14A 0.9500 . ?
C15 H15A 0.9800 . ?
C15 H15B 0.9800 . ?
C15 H15C 0.9800 . ?
C15 H15F 0.9800 . ?
C15 H15D 0.9800 . ?
C15 H15E 0.9800 . ?
